data_1542977
loop_
_publ_author_name
'Natsumi, Yano'
'Yusuke, Kataoka'
'Tatsuya, Kawamoto'
'Makoto, Handa'

_publ_section_title
;
 (4,4'-Dimethoxy-2,2'-bipyridine-\k^2^<i>N</i>,<i>N</i>')bis[2-(pyridin-2-yl)phenyl-\k<i>C</i>^1^]iridium(III)
 hexafluoridophosphate unknown solvate
;
_journal_coeditor_code TK4009
_journal_issue 3
_journal_name_full IUCrData
_journal_page_first x160487
_journal_paper_doi 10.1107/S2414314616004879
_journal_volume 1
_journal_year 2016
_chemical_formula_iupac '[Ir (C11 H8 N)2 (C12 H12 N2 O2)] P F6'
_chemical_formula_moiety 'C34 H28 F6 Ir N4 O2 P +, F6 P1 -'
_chemical_formula_sum 'C34 H28 F6 Ir N4 O2 P'
_chemical_formula_weight 861.77
_chemical_name_systematic
'(4,4'-Dimethoxy-2,2'-bipyridine-\k^2^<i>N</i>,<i>N</i>')bis[2-(pyridin-2-yl)phenyl-\k<i>C</i>^1^]iridium(III) hexafluoridophosphate'
_space_group_crystal_system monoclinic
_space_group_IT_number 14
_space_group_name_Hall '-P 2ybc'
_space_group_name_H-M_alt 'P 1 21/c 1'
_symmetry_space_group_name_Hall '-P 2ybc'
_symmetry_space_group_name_H-M 'P 1 21/c 1'
_atom_sites_solution_hydrogens geom
_atom_sites_solution_primary direct
_atom_sites_solution_secondary difmap
_audit_creation_method SHELXL-97
_cell_angle_alpha 90
_cell_angle_beta 90.290(2)
_cell_angle_gamma 90
_cell_formula_units_Z 4
_cell_length_a 9.4106(12)
_cell_length_b 14.936(2)
_cell_length_c 24.175(4)
_cell_measurement_reflns_used 10557
_cell_measurement_temperature 150(2)
_cell_measurement_theta_max 27.48
_cell_measurement_theta_min 3.21
_cell_volume 3397.9(8)
_computing_cell_refinement
;
CrystalClear (Rigaku, 2008)
;
_computing_data_collection
;
CrystalClear (Rigaku, 2008)
;
_computing_data_reduction
;
CrystalClear (Rigaku, 2008)
;
_computing_molecular_graphics
;
CrystalStructure (Rigaku, 2014)
;
_computing_publication_material
;
CrystalStructure (Rigaku, 2014)
;
_computing_structure_refinement
;
SHELXL97 (Sheldrick, 2008)
;
_computing_structure_solution
;
SIR2004 (Burla <i>et al.</i>,  2005)
;
_diffrn_ambient_temperature 150(2)
_diffrn_detector_area_resol_mean 7.111
_diffrn_measured_fraction_theta_full 0.994
_diffrn_measured_fraction_theta_max 0.990
_diffrn_measurement_device_type 'Rigaku Saturn724'
_diffrn_measurement_method \w
_diffrn_radiation_type MoK\a
_diffrn_radiation_wavelength 0.71075
_diffrn_reflns_av_R_equivalents 0.0452
_diffrn_reflns_limit_h_max 9
_diffrn_reflns_limit_h_min -12
_diffrn_reflns_limit_k_max 19
_diffrn_reflns_limit_k_min -19
_diffrn_reflns_limit_l_max 31
_diffrn_reflns_limit_l_min -29
_diffrn_reflns_number 26767
_diffrn_reflns_theta_full 25.242
_diffrn_reflns_theta_max 27.475
_diffrn_reflns_theta_min 3.207
_exptl_absorpt_coefficient_mu 4.046
_exptl_absorpt_correction_T_max 0.723
_exptl_absorpt_correction_T_min 0.541
_exptl_absorpt_correction_type multi-scan
_exptl_absorpt_process_details
;
(<i>REQAB</i>; Rigaku, 1998)
;
_exptl_crystal_colour yellow
_exptl_crystal_density_diffrn 1.685
_exptl_crystal_density_method 'not measured'
_exptl_crystal_description block
_exptl_crystal_F_000 1688
_exptl_crystal_size_max 0.240
_exptl_crystal_size_mid 0.100
_exptl_crystal_size_min 0.080
_refine_diff_density_max 2.050
_refine_diff_density_min -0.754
_refine_ls_extinction_method none
_refine_ls_goodness_of_fit_ref 1.080
_refine_ls_hydrogen_treatment constr
_refine_ls_matrix_type full
_refine_ls_number_parameters 433
_refine_ls_number_reflns 7696
_refine_ls_number_restraints 0
_refine_ls_restrained_S_all 1.080
_refine_ls_R_factor_all 0.0360
_refine_ls_R_factor_gt 0.0321
_refine_ls_shift/su_max 0.001
_refine_ls_shift/su_mean 0.000
_refine_ls_structure_factor_coef Fsqd
_refine_ls_weighting_details 'w=1/[\s^2^(Fo^2^)+(0.0386P)^2^+5.4310P] where P=(Fo^2^+2Fc^2^)/3'
_refine_ls_weighting_scheme calc
_refine_ls_wR_factor_gt 0.0803
_refine_ls_wR_factor_ref 0.0828
_reflns_number_gt 6889
_reflns_number_total 7696
_reflns_threshold_expression 'I > 2\s(I)'
_cod_data_source_file tk4009sup1.cif
_cod_data_source_block I
_cod_original_cell_volume 3397.8(9)
_cod_database_code 1542977
_shelx_space_group_comment
;
The symmetry employed for this shelxl refinement is uniquely defined
by the following loop, which should always be used as a source of
symmetry information in preference to the above space-group names.
They are only intended as comments.
;
_shelx_estimated_absorpt_t_min 0.443
_shelx_estimated_absorpt_t_max 0.738
_shelxl_version_number 2.014

loop_
_space_group_symop_operation_xyz
'x, y, z'
'-x, y+1/2, -z+1/2'
'-x, -y, -z'
'x, -y-1/2, z-1/2'

loop_
_atom_site_type_symbol
_atom_site_label
_atom_site_fract_x
_atom_site_fract_y
_atom_site_fract_z
_atom_site_U_iso_or_equiv
_atom_site_adp_type
_atom_site_calc_flag
_atom_site_occupancy
Ir Ir1 0.29982(2) 0.59502(2) 0.20275(2) 0.02079(6) Uani d 1
P P1 -0.03812(14) 0.78800(9) 0.01015(5) 0.0459(3) Uani d 1
F F1 -0.1028(6) 0.7975(3) -0.05066(15) 0.1163(19) Uani d 1
F F2 0.0467(6) 0.8783(3) 0.0019(2) 0.1134(19) Uani d 1
F F3 0.0820(5) 0.7333(4) -0.0143(3) 0.171(3) Uani d 1
F F4 0.0156(6) 0.7788(3) 0.07105(18) 0.1084(17) Uani d 1
F F5 -0.1341(3) 0.6998(2) 0.01565(12) 0.0578(8) Uani d 1
F F6 -0.1660(4) 0.8445(3) 0.03404(19) 0.0887(12) Uani d 1
O O1 -0.1882(3) 0.4604(2) 0.04687(14) 0.0440(8) Uani d 1
O O2 0.4844(3) 0.2444(2) 0.08318(12) 0.0393(7) Uani d 1
N N1 0.3942(3) 0.6549(2) 0.13632(13) 0.0279(7) Uani d 1
N N2 0.2077(3) 0.5505(2) 0.27465(13) 0.0279(7) Uani d 1
N N3 0.1204(3) 0.5503(2) 0.15575(12) 0.0225(6) Uani d 1
N N4 0.3652(3) 0.4682(2) 0.17102(13) 0.0259(6) Uani d 1
C C1 0.3360(5) 0.6619(3) 0.08563(17) 0.0358(9) Uani d 1
H H1 0.2460 0.6351 0.0789 0.043 Uiso calc 1
C C2 0.4016(5) 0.7065(3) 0.04331(19) 0.0444(11) Uani d 1
H H2 0.3578 0.7106 0.0079 0.053 Uiso calc 1
C C3 0.5321(5) 0.7451(3) 0.0530(2) 0.0452(11) Uani d 1
H H3 0.5795 0.7762 0.0242 0.054 Uiso calc 1
C C4 0.5935(5) 0.7384(3) 0.1045(2) 0.0415(10) Uani d 1
H H4 0.6836 0.7649 0.1114 0.050 Uiso calc 1
C C5 0.5235(4) 0.6929(3) 0.14636(17) 0.0298(8) Uani d 1
C C6 0.5770(4) 0.6784(3) 0.20330(18) 0.0317(8) Uani d 1
C C7 0.7082(4) 0.7084(3) 0.22131(19) 0.0388(10) Uani d 1
H H7 0.7664 0.7426 0.1972 0.047 Uiso calc 1
C C8 0.7541(5) 0.6893(4) 0.2731(2) 0.0465(12) Uani d 1
H H8 0.8431 0.7118 0.2855 0.056 Uiso calc 1
C C9 0.6709(5) 0.6364(4) 0.3088(2) 0.0483(12) Uani d 1
H H9 0.7051 0.6213 0.3446 0.058 Uiso calc 1
C C10 0.5374(5) 0.6062(3) 0.29088(18) 0.0353(9) Uani d 1
H H10 0.4811 0.5701 0.3146 0.042 Uiso calc 1
C C11 0.4865(4) 0.6291(3) 0.23786(16) 0.0274(8) Uani d 1
C C12 0.2039(4) 0.4656(3) 0.29191(17) 0.0354(9) Uani d 1
H H12 0.2441 0.4204 0.2692 0.042 Uiso calc 1
C C13 0.1433(5) 0.4415(3) 0.34178(19) 0.0410(10) Uani d 1
H H13 0.1435 0.3806 0.3532 0.049 Uiso calc 1
C C14 0.0826(5) 0.5061(3) 0.37484(19) 0.0438(11) Uani d 1
H H14 0.0412 0.4908 0.4093 0.053 Uiso calc 1
C C15 0.0838(5) 0.5935(3) 0.35638(18) 0.0370(10) Uani d 1
H H15 0.0419 0.6389 0.3785 0.044 Uiso calc 1
C C16 0.1449(4) 0.6164(3) 0.30635(16) 0.0285(8) Uani d 1
C C17 0.1532(4) 0.7069(3) 0.28270(15) 0.0265(8) Uani d 1
C C18 0.0974(4) 0.7831(3) 0.30829(17) 0.0332(9) Uani d 1
H H18 0.0522 0.7782 0.3432 0.040 Uiso calc 1
C C19 0.1081(5) 0.8654(3) 0.28283(19) 0.0379(10) Uani d 1
H H19 0.0703 0.9173 0.3001 0.045 Uiso calc 1
C C20 0.1749(5) 0.8724(3) 0.2315(2) 0.0386(10) Uani d 1
H H20 0.1815 0.9289 0.2137 0.046 Uiso calc 1
C C21 0.2321(4) 0.7961(3) 0.20633(17) 0.0332(9) Uani d 1
H H21 0.2785 0.8018 0.1717 0.040 Uiso calc 1
C C22 0.2224(4) 0.7117(2) 0.23108(15) 0.0239(7) Uani d 1
C C23 -0.0041(4) 0.5937(2) 0.15193(16) 0.0249(7) Uani d 1
H H23 -0.0180 0.6450 0.1745 0.030 Uiso calc 1
C C24 -0.1127(4) 0.5679(3) 0.11716(17) 0.0285(8) Uani d 1
H H24 -0.1997 0.6002 0.1161 0.034 Uiso calc 1
C C25 -0.0925(4) 0.4936(3) 0.08373(16) 0.0290(8) Uani d 1
C C26 0.0371(4) 0.4467(3) 0.08738(16) 0.0293(8) Uani d 1
H H26 0.0535 0.3954 0.0650 0.035 Uiso calc 1
C C27 0.1396(4) 0.4764(2) 0.12398(14) 0.0235(7) Uani d 1
C C28 0.2779(4) 0.4304(3) 0.13203(15) 0.0243(7) Uani d 1
C C29 0.3185(4) 0.3547(3) 0.10299(15) 0.0289(8) Uani d 1
H H29 0.2571 0.3295 0.0758 0.035 Uiso calc 1
C C30 0.4498(4) 0.3158(3) 0.11396(16) 0.0303(8) Uani d 1
C C31 0.5355(4) 0.3513(3) 0.15557(17) 0.0338(9) Uani d 1
H H31 0.6234 0.3241 0.1653 0.041 Uiso calc 1
C C32 0.4886(4) 0.4273(3) 0.18210(17) 0.0324(9) Uani d 1
H H32 0.5477 0.4523 0.2101 0.039 Uiso calc 1
C C33 -0.3191(5) 0.5088(3) 0.0402(2) 0.0441(11) Uani d 1
H H33A -0.3790 0.4785 0.0127 0.053 Uiso calc 1
H H33B -0.3690 0.5112 0.0756 0.053 Uiso calc 1
H H33C -0.2986 0.5698 0.0276 0.053 Uiso calc 1
C C34 0.6225(5) 0.2046(4) 0.0921(2) 0.0503(13) Uani d 1
H H34A 0.6342 0.1534 0.0672 0.060 Uiso calc 1
H H34B 0.6965 0.2491 0.0846 0.060 Uiso calc 1
H H34C 0.6305 0.1843 0.1305 0.060 Uiso calc 1

loop_
_atom_site_aniso_label
_atom_site_aniso_U_11
_atom_site_aniso_U_22
_atom_site_aniso_U_33
_atom_site_aniso_U_12
_atom_site_aniso_U_13
_atom_site_aniso_U_23
Ir1 0.02019(9) 0.02285(8) 0.01933(8) 0.00084(5) -0.00028(5) -0.00115(5)
P1 0.0481(7) 0.0470(7) 0.0428(7) -0.0148(6) 0.0160(5) -0.0147(6)
F1 0.188(5) 0.121(4) 0.0394(19) -0.090(4) -0.004(2) 0.014(2)
F2 0.142(4) 0.106(3) 0.093(3) -0.089(3) 0.039(3) -0.035(3)
F3 0.060(3) 0.162(5) 0.293(8) -0.012(3) 0.052(4) -0.154(6)
F4 0.161(4) 0.078(3) 0.085(3) -0.006(3) -0.065(3) -0.008(2)
F5 0.075(2) 0.0509(18) 0.0474(17) -0.0219(15) 0.0047(15) 0.0001(14)
F6 0.081(3) 0.067(2) 0.119(3) 0.007(2) 0.020(2) -0.022(2)
O1 0.0334(16) 0.0473(18) 0.0509(19) 0.0081(14) -0.0193(14) -0.0176(15)
O2 0.0467(18) 0.0430(17) 0.0281(15) 0.0215(14) -0.0023(13) -0.0071(13)
N1 0.0252(16) 0.0324(17) 0.0261(16) -0.0016(13) 0.0013(12) -0.0006(13)
N2 0.0330(18) 0.0297(17) 0.0209(15) -0.0053(13) 0.0009(12) -0.0001(13)
N3 0.0214(15) 0.0246(15) 0.0215(14) -0.0005(12) -0.0003(11) -0.0009(12)
N4 0.0239(16) 0.0300(16) 0.0238(15) 0.0066(13) -0.0025(12) -0.0033(13)
C1 0.037(2) 0.041(2) 0.030(2) -0.0038(18) -0.0005(17) 0.0021(18)
C2 0.044(3) 0.058(3) 0.031(2) -0.005(2) 0.0030(19) 0.006(2)
C3 0.045(3) 0.055(3) 0.036(2) -0.003(2) 0.010(2) 0.011(2)
C4 0.032(2) 0.043(2) 0.049(3) -0.0041(19) 0.0080(19) 0.000(2)
C5 0.027(2) 0.031(2) 0.031(2) 0.0004(15) 0.0046(15) -0.0031(16)
C6 0.026(2) 0.0281(19) 0.041(2) 0.0021(15) 0.0046(16) -0.0069(17)
C7 0.029(2) 0.045(2) 0.042(2) -0.0047(18) 0.0003(18) -0.007(2)
C8 0.024(2) 0.057(3) 0.058(3) -0.004(2) -0.003(2) -0.015(2)
C9 0.046(3) 0.057(3) 0.042(3) 0.006(2) -0.018(2) -0.008(2)
C10 0.035(2) 0.042(2) 0.030(2) -0.0018(18) -0.0084(17) -0.0037(17)
C11 0.0238(18) 0.0286(18) 0.0298(19) 0.0024(15) -0.0019(14) -0.0059(16)
C12 0.044(3) 0.031(2) 0.030(2) -0.0023(17) 0.0054(18) -0.0001(16)
C13 0.056(3) 0.031(2) 0.036(2) -0.004(2) 0.007(2) 0.0060(18)
C14 0.051(3) 0.048(3) 0.033(2) -0.006(2) 0.0114(19) 0.005(2)
C15 0.040(2) 0.044(3) 0.027(2) -0.0047(18) 0.0048(18) -0.0066(17)
C16 0.0222(18) 0.035(2) 0.0286(19) -0.0032(15) 0.0004(15) -0.0066(16)
C17 0.0204(17) 0.0322(19) 0.0267(18) -0.0031(15) -0.0024(14) -0.0066(15)
C18 0.029(2) 0.039(2) 0.032(2) 0.0006(17) 0.0016(16) -0.0118(18)
C19 0.035(2) 0.035(2) 0.044(2) 0.0057(18) -0.0017(18) -0.0125(19)
C20 0.039(2) 0.028(2) 0.048(3) 0.0009(18) -0.0088(19) 0.0018(19)
C21 0.035(2) 0.031(2) 0.033(2) 0.0005(17) -0.0012(16) 0.0008(17)
C22 0.0190(17) 0.0272(18) 0.0256(17) 0.0002(14) -0.0028(13) -0.0050(15)
C23 0.0233(18) 0.0242(18) 0.0271(19) 0.0030(14) 0.0008(14) -0.0038(14)
C24 0.0231(19) 0.0291(19) 0.033(2) 0.0031(15) -0.0023(15) 0.0014(16)
C25 0.0262(19) 0.032(2) 0.0288(19) -0.0013(15) -0.0063(15) -0.0008(16)
C26 0.029(2) 0.0293(19) 0.0294(19) 0.0036(16) -0.0023(15) -0.0075(16)
C27 0.0222(17) 0.0265(17) 0.0217(16) 0.0009(14) 0.0009(13) 0.0012(14)
C28 0.0249(18) 0.0265(18) 0.0214(17) 0.0043(14) 0.0000(14) -0.0006(14)
C29 0.030(2) 0.034(2) 0.0228(18) 0.0053(16) -0.0021(14) -0.0029(15)
C30 0.038(2) 0.0292(19) 0.0242(18) 0.0112(16) 0.0019(15) -0.0022(15)
C31 0.030(2) 0.041(2) 0.031(2) 0.0150(17) -0.0024(16) -0.0018(17)
C32 0.029(2) 0.040(2) 0.028(2) 0.0102(17) -0.0086(16) -0.0045(17)
C33 0.032(2) 0.047(3) 0.052(3) 0.0062(19) -0.019(2) -0.006(2)
C34 0.056(3) 0.058(3) 0.037(2) 0.035(2) -0.002(2) -0.006(2)

loop_
_atom_type_symbol
_atom_type_description
_atom_type_scat_dispersion_real
_atom_type_scat_dispersion_imag
_atom_type_scat_source
C C 0.0033 0.0016 'International Tables Vol C Tables 4.2.6.8 and 6.1.1.4'
H H 0.0000 0.0000 'International Tables Vol C Tables 4.2.6.8 and 6.1.1.4'
F F 0.0171 0.0103 'International Tables Vol C Tables 4.2.6.8 and 6.1.1.4'
Ir Ir -1.4442 7.9887 'International Tables Vol C Tables 4.2.6.8 and 6.1.1.4'
N N 0.0061 0.0033 'International Tables Vol C Tables 4.2.6.8 and 6.1.1.4'
O O 0.0106 0.0060 'International Tables Vol C Tables 4.2.6.8 and 6.1.1.4'
P P 0.1023 0.0942 'International Tables Vol C Tables 4.2.6.8 and 6.1.1.4'

loop_
_geom_angle_atom_site_label_1
_geom_angle_atom_site_label_2
_geom_angle_atom_site_label_3
_geom_angle
C22 Ir1 C11 87.40(15)
C22 Ir1 N1 92.75(14)
C11 Ir1 N1 80.74(14)
C22 Ir1 N2 80.62(14)
C11 Ir1 N2 95.51(14)
N1 Ir1 N2 172.57(13)
C22 Ir1 N4 175.44(13)
C11 Ir1 N4 97.08(14)
N1 Ir1 N4 88.79(13)
N2 Ir1 N4 98.07(13)
C22 Ir1 N3 99.50(13)
C11 Ir1 N3 171.37(13)
N1 Ir1 N3 93.67(12)
N2 Ir1 N3 90.76(12)
N4 Ir1 N3 76.11(12)
F3 P1 F4 94.7(4)
F3 P1 F2 91.8(3)
F4 P1 F2 91.9(3)
F3 P1 F6 178.3(3)
F4 P1 F6 86.9(3)
F2 P1 F6 88.7(3)
F3 P1 F1 88.3(4)
F4 P1 F1 176.5(3)
F2 P1 F1 89.9(2)
F6 P1 F1 90.1(3)
F3 P1 F5 90.7(3)
F4 P1 F5 91.7(2)
F2 P1 F5 175.4(3)
F6 P1 F5 88.7(2)
F1 P1 F5 86.38(19)
C25 O1 C33 117.1(3)
C30 O2 C34 117.7(3)
C1 N1 C5 119.3(3)
C1 N1 Ir1 125.0(3)
C5 N1 Ir1 115.7(3)
C12 N2 C16 119.4(3)
C12 N2 Ir1 125.7(3)
C16 N2 Ir1 115.0(3)
C23 N3 C27 118.2(3)
C23 N3 Ir1 125.0(2)
C27 N3 Ir1 116.6(2)
C32 N4 C28 117.8(3)
C32 N4 Ir1 125.8(3)
C28 N4 Ir1 116.1(2)
N1 C1 C2 122.4(4)
N1 C1 H1 118.8
C2 C1 H1 118.8
C1 C2 C3 118.8(4)
C1 C2 H2 120.6
C3 C2 H2 120.6
C4 C3 C2 119.7(4)
C4 C3 H3 120.2
C2 C3 H3 120.2
C3 C4 C5 119.8(4)
C3 C4 H4 120.1
C5 C4 H4 120.1
N1 C5 C4 120.0(4)
N1 C5 C6 113.8(3)
C4 C5 C6 126.2(4)
C7 C6 C11 121.7(4)
C7 C6 C5 123.0(4)
C11 C6 C5 115.2(3)
C8 C7 C6 120.3(4)
C8 C7 H7 119.9
C6 C7 H7 119.9
C7 C8 C9 120.6(4)
C7 C8 H8 119.7
C9 C8 H8 119.7
C10 C9 C8 119.4(4)
C10 C9 H9 120.3
C8 C9 H9 120.3
C9 C10 C11 120.2(4)
C9 C10 H10 119.9
C11 C10 H10 119.9
C6 C11 C10 117.7(4)
C6 C11 Ir1 114.3(3)
C10 C11 Ir1 127.9(3)
N2 C12 C13 122.1(4)
N2 C12 H12 118.9
C13 C12 H12 118.9
C14 C13 C12 119.7(4)
C14 C13 H13 120.1
C12 C13 H13 120.1
C13 C14 C15 118.1(4)
C13 C14 H14 121.0
C15 C14 H14 121.0
C14 C15 C16 121.4(4)
C14 C15 H15 119.3
C16 C15 H15 119.3
N2 C16 C15 119.3(4)
N2 C16 C17 114.5(3)
C15 C16 C17 126.2(4)
C18 C17 C22 121.7(4)
C18 C17 C16 123.7(4)
C22 C17 C16 114.6(3)
C19 C18 C17 120.0(4)
C19 C18 H18 120.0
C17 C18 H18 120.0
C18 C19 C20 119.8(4)
C18 C19 H19 120.1
C20 C19 H19 120.1
C19 C20 C21 120.1(4)
C19 C20 H20 120.0
C21 C20 H20 120.0
C22 C21 C20 121.4(4)
C22 C21 H21 119.3
C20 C21 H21 119.3
C21 C22 C17 117.1(3)
C21 C22 Ir1 127.6(3)
C17 C22 Ir1 115.3(3)
N3 C23 C24 123.6(3)
N3 C23 H23 118.2
C24 C23 H23 118.2
C23 C24 C25 118.5(3)
C23 C24 H24 120.8
C25 C24 H24 120.8
O1 C25 C24 125.6(4)
O1 C25 C26 115.5(3)
C24 C25 C26 118.9(3)
C27 C26 C25 118.9(3)
C27 C26 H26 120.6
C25 C26 H26 120.6
N3 C27 C26 122.0(3)
N3 C27 C28 114.9(3)
C26 C27 C28 123.1(3)
N4 C28 C29 121.3(3)
N4 C28 C27 115.0(3)
C29 C28 C27 123.8(3)
C28 C29 C30 119.5(4)
C28 C29 H29 120.3
C30 C29 H29 120.3
O2 C30 C29 116.4(4)
O2 C30 C31 124.2(4)
C29 C30 C31 119.4(3)
C32 C31 C30 117.7(4)
C32 C31 H31 121.2
C30 C31 H31 121.2
N4 C32 C31 124.3(4)
N4 C32 H32 117.9
C31 C32 H32 117.9
O1 C33 H33A 109.5
O1 C33 H33B 109.5
H33A C33 H33B 109.5
O1 C33 H33C 109.5
H33A C33 H33C 109.5
H33B C33 H33C 109.5
O2 C34 H34A 109.5
O2 C34 H34B 109.5
H34A C34 H34B 109.5
O2 C34 H34C 109.5
H34A C34 H34C 109.5
H34B C34 H34C 109.5

loop_
_geom_bond_atom_site_label_1
_geom_bond_atom_site_label_2
_geom_bond_distance
_geom_bond_publ_flag
Ir1 C22 2.011(4) y
Ir1 C11 2.012(4) y
Ir1 N1 2.045(3) y
Ir1 N2 2.056(3) y
Ir1 N3 2.137(3) y
Ir1 N4 2.135(3) y
P1 F3 1.517(4) ?
P1 F4 1.560(4) ?
P1 F2 1.580(4) ?
P1 F6 1.581(4) ?
P1 F1 1.594(4) ?
P1 F5 1.603(3) ?
O1 C25 1.357(5) ?
O1 C33 1.437(5) ?
O2 C30 1.341(5) ?
O2 C34 1.445(5) ?
N1 C1 1.344(5) ?
N1 C5 1.364(5) ?
N2 C12 1.336(5) ?
N2 C16 1.381(5) ?
N3 C23 1.342(5) ?
N3 C27 1.358(5) ?
N4 C32 1.338(5) ?
N4 C28 1.369(5) ?
C1 C2 1.370(6) ?
C1 H1 0.9500 ?
C2 C3 1.375(7) ?
C2 H2 0.9500 ?
C3 C4 1.373(7) ?
C3 H3 0.9500 ?
C4 C5 1.389(6) ?
C4 H4 0.9500 ?
C5 C6 1.479(6) ?
C6 C7 1.382(6) ?
C6 C11 1.405(6) ?
C7 C8 1.352(7) ?
C7 H7 0.9500 ?
C8 C9 1.411(8) ?
C8 H8 0.9500 ?
C9 C10 1.401(6) ?
C9 H9 0.9500 ?
C10 C11 1.408(6) ?
C10 H10 0.9500 ?
C12 C13 1.384(6) ?
C12 H12 0.9500 ?
C13 C14 1.379(6) ?
C13 H13 0.9500 ?
C14 C15 1.380(6) ?
C14 H14 0.9500 ?
C15 C16 1.385(6) ?
C15 H15 0.9500 ?
C16 C17 1.471(6) ?
C17 C18 1.399(5) ?
C17 C22 1.412(5) ?
C18 C19 1.379(6) ?
C18 H18 0.9500 ?
C19 C20 1.398(7) ?
C19 H19 0.9500 ?
C20 C21 1.401(6) ?
C20 H20 0.9500 ?
C21 C22 1.398(5) ?
C21 H21 0.9500 ?
C23 C24 1.375(5) ?
C23 H23 0.9500 ?
C24 C25 1.387(6) ?
C24 H24 0.9500 ?
C25 C26 1.409(5) ?
C26 C27 1.379(5) ?
C26 H26 0.9500 ?
C27 C28 1.483(5) ?
C28 C29 1.386(5) ?
C29 C30 1.389(5) ?
C29 H29 0.9500 ?
C30 C31 1.391(6) ?
C31 C32 1.378(6) ?
C31 H31 0.9500 ?
C32 H32 0.9500 ?
C33 H33A 0.9800 ?
C33 H33B 0.9800 ?
C33 H33C 0.9800 ?
C34 H34A 0.9800 ?
C34 H34B 0.9800 ?
C34 H34C 0.9800 ?

loop_
_geom_hbond_atom_site_label_D
_geom_hbond_atom_site_label_H
_geom_hbond_atom_site_label_A
_geom_hbond_site_symmetry_A
_geom_hbond_distance_DH
_geom_hbond_distance_HA
_geom_hbond_distance_DA
_geom_hbond_angle_DHA
C15 H15 F1 4_576 0.95 2.39 3.290(6) 158
C26 H26 F5 3_565 0.95 2.53 3.442(5) 160
C29 H29 F1 3_565 0.95 2.46 3.296(6) 146
C29 H29 F5 3_565 0.95 2.53 3.442(5) 161
C33 H33C F5 . 0.98 2.50 3.396(5) 152

loop_
_geom_torsion_atom_site_label_1
_geom_torsion_atom_site_label_2
_geom_torsion_atom_site_label_3
_geom_torsion_atom_site_label_4
_geom_torsion
C5 N1 C1 C2 -0.3(6)
Ir1 N1 C1 C2 176.9(4)
N1 C1 C2 C3 0.2(7)
C1 C2 C3 C4 -0.1(8)
C2 C3 C4 C5 -0.1(7)
C1 N1 C5 C4 0.2(6)
Ir1 N1 C5 C4 -177.3(3)
C1 N1 C5 C6 -178.6(4)
Ir1 N1 C5 C6 3.9(4)
C3 C4 C5 N1 0.0(7)
C3 C4 C5 C6 178.6(4)
N1 C5 C6 C7 177.5(4)
C4 C5 C6 C7 -1.2(7)
N1 C5 C6 C11 -0.6(5)
C4 C5 C6 C11 -179.2(4)
C11 C6 C7 C8 1.1(7)
C5 C6 C7 C8 -176.8(4)
C6 C7 C8 C9 2.0(7)
C7 C8 C9 C10 -2.3(8)
C8 C9 C10 C11 -0.5(7)
C7 C6 C11 C10 -3.8(6)
C5 C6 C11 C10 174.3(4)
C7 C6 C11 Ir1 178.9(3)
C5 C6 C11 Ir1 -3.1(4)
C9 C10 C11 C6 3.4(6)
C9 C10 C11 Ir1 -179.7(3)
C16 N2 C12 C13 -2.4(6)
Ir1 N2 C12 C13 178.0(3)
N2 C12 C13 C14 1.0(7)
C12 C13 C14 C15 0.5(7)
C13 C14 C15 C16 -0.5(7)
C12 N2 C16 C15 2.3(6)
Ir1 N2 C16 C15 -178.0(3)
C12 N2 C16 C17 -178.8(3)
Ir1 N2 C16 C17 0.8(4)
C14 C15 C16 N2 -0.9(7)
C14 C15 C16 C17 -179.6(4)
N2 C16 C17 C18 -179.5(3)
C15 C16 C17 C18 -0.7(6)
N2 C16 C17 C22 0.8(5)
C15 C16 C17 C22 179.6(4)
C22 C17 C18 C19 0.6(6)
C16 C17 C18 C19 -179.1(4)
C17 C18 C19 C20 0.0(6)
C18 C19 C20 C21 -0.7(7)
C19 C20 C21 C22 1.0(6)
C20 C21 C22 C17 -0.4(6)
C20 C21 C22 Ir1 -178.8(3)
C18 C17 C22 C21 -0.3(5)
C16 C17 C22 C21 179.4(3)
C18 C17 C22 Ir1 178.2(3)
C16 C17 C22 Ir1 -2.1(4)
C27 N3 C23 C24 -0.7(6)
Ir1 N3 C23 C24 173.4(3)
N3 C23 C24 C25 -0.7(6)
C33 O1 C25 C24 3.0(6)
C33 O1 C25 C26 -177.2(4)
C23 C24 C25 O1 -179.1(4)
C23 C24 C25 C26 1.1(6)
O1 C25 C26 C27 -180.0(4)
C24 C25 C26 C27 -0.2(6)
C23 N3 C27 C26 1.7(5)
Ir1 N3 C27 C26 -172.9(3)
C23 N3 C27 C28 -177.9(3)
Ir1 N3 C27 C28 7.5(4)
C25 C26 C27 N3 -1.3(6)
C25 C26 C27 C28 178.3(4)
C32 N4 C28 C29 -3.0(6)
Ir1 N4 C28 C29 171.0(3)
C32 N4 C28 C27 176.9(3)
Ir1 N4 C28 C27 -9.1(4)
N3 C27 C28 N4 1.1(5)
C26 C27 C28 N4 -178.5(4)
N3 C27 C28 C29 -179.0(4)
C26 C27 C28 C29 1.4(6)
N4 C28 C29 C30 0.6(6)
C27 C28 C29 C30 -179.3(4)
C34 O2 C30 C29 177.6(4)
C34 O2 C30 C31 -3.1(6)
C28 C29 C30 O2 -178.0(4)
C28 C29 C30 C31 2.8(6)
O2 C30 C31 C32 177.2(4)
C29 C30 C31 C32 -3.5(6)
C28 N4 C32 C31 2.2(6)
Ir1 N4 C32 C31 -171.2(3)
C30 C31 C32 N4 1.1(7)

loop_
_platon_squeeze_void_nr
_platon_squeeze_void_average_x
_platon_squeeze_void_average_y
_platon_squeeze_void_average_z
_platon_squeeze_void_volume
_platon_squeeze_void_count_electrons
_platon_squeeze_void_content
1 0.500 0.000 0.000 196 22 ' '
2 0.500 0.500 0.500 196 22 ' '

_cod_database_fobs_code 1542977
